data_7106058
loop_
_publ_author_name
'Bin Liu'
'Yin Zhang'
'Daichao Xu'
'Wanzhi Chen'

_publ_section_title
;
 Facile Synthesis of Metal N-Heterocyclic Carbene Complexes
;
_journal_name_full Chem.Commun.
_journal_page_first 2883
_journal_paper_doi 10.1039/c0cc05260d
_journal_volume 47
_journal_year 2011
_chemical_formula_sum 'C32 H29 F12 Fe N11 P2'
_chemical_formula_weight 913.45
_chemical_name_systematic
;
?
;
_space_group_IT_number 2
_symmetry_cell_setting triclinic
_symmetry_space_group_name_Hall '-P 1'
_symmetry_space_group_name_H-M 'P -1'
_atom_sites_solution_hydrogens geom
_atom_sites_solution_primary direct
_atom_sites_solution_secondary difmap
_audit_creation_method SHELXL-97
_cell_angle_alpha 99.94(3)
_cell_angle_beta 100.94(3)
_cell_angle_gamma 110.39(3)
_cell_formula_units_Z 2
_cell_length_a 9.6700(19)
_cell_length_b 12.620(3)
_cell_length_c 17.400(4)
_cell_measurement_temperature 293(2)
_cell_volume 1887.3(10)
_computing_cell_refinement 'Bruker SMART'
_computing_data_collection 'Bruker SMART'
_computing_data_reduction 'Bruker SMART'
_computing_molecular_graphics 'Bruker SMART'
_computing_publication_material 'Bruker SMART'
_computing_structure_refinement 'SHELXL-97 (Sheldrick, 1997)'
_computing_structure_solution 'SHELXS-97 (Sheldrick, 1990)'
_diffrn_ambient_temperature 293(2)
_diffrn_measured_fraction_theta_full 0.967
_diffrn_measured_fraction_theta_max 0.967
_diffrn_measurement_device_type 'CCD area detector'
_diffrn_measurement_method 'phi and omega scans'
_diffrn_radiation_monochromator graphite
_diffrn_radiation_source 'fine-focus sealed tube'
_diffrn_radiation_type MoK\a
_diffrn_radiation_wavelength 0.71073
_diffrn_reflns_av_R_equivalents 0.0371
_diffrn_reflns_av_sigmaI/netI 0.0945
_diffrn_reflns_limit_h_max 11
_diffrn_reflns_limit_h_min -11
_diffrn_reflns_limit_k_max 15
_diffrn_reflns_limit_k_min -15
_diffrn_reflns_limit_l_max 20
_diffrn_reflns_limit_l_min -13
_diffrn_reflns_number 9579
_diffrn_reflns_theta_full 25.01
_diffrn_reflns_theta_max 25.01
_diffrn_reflns_theta_min 1.78
_exptl_absorpt_coefficient_mu 0.586
_exptl_absorpt_correction_T_max 0.8819
_exptl_absorpt_correction_T_min 0.8484
_exptl_absorpt_correction_type multi-scan
_exptl_absorpt_process_details sadabs
_exptl_crystal_colour red
_exptl_crystal_density_diffrn 1.607
_exptl_crystal_density_method 'not measured'
_exptl_crystal_description Block
_exptl_crystal_F_000 924
_exptl_crystal_size_max 0.29
_exptl_crystal_size_mid 0.24
_exptl_crystal_size_min 0.22
_refine_diff_density_max 1.231
_refine_diff_density_min -0.490
_refine_diff_density_rms 0.126
_refine_ls_extinction_method none
_refine_ls_goodness_of_fit_ref 1.159
_refine_ls_hydrogen_treatment constr
_refine_ls_matrix_type full
_refine_ls_number_parameters 501
_refine_ls_number_reflns 6456
_refine_ls_number_restraints 0
_refine_ls_restrained_S_all 1.159
_refine_ls_R_factor_all 0.1615
_refine_ls_R_factor_gt 0.1144
_refine_ls_shift/su_max 0.000
_refine_ls_shift/su_mean 0.000
_refine_ls_structure_factor_coef Fsqd
_refine_ls_weighting_details 'calc w=1/[\s^2^(Fo^2^)+(0.2000P)^2^+0.0000P] where P=(Fo^2^+2Fc^2^)/3'
_refine_ls_weighting_scheme calc
_refine_ls_wR_factor_gt 0.3355
_refine_ls_wR_factor_ref 0.3609
_reflns_number_gt 3422
_reflns_number_total 6456
_reflns_threshold_expression >2sigma(I)
_cod_data_source_file C0CC05260D.TXT
_cod_data_source_block 09
_cod_depositor_comments
;
The following automatic conversions were performed:

'_symmetry_cell_setting' value 'Triclinic' changed to 'triclinic'
according to the built-in table from CIF Core dictionary named
'cif_core.dic' version 2.4.1 from 2010-06-29.

Automatic conversion script
Id: cif_fix_values 1646 2011-03-28 12:23:43Z adriana 
;
_cod_original_cell_volume 1887.3(6)
_cod_original_sg_symbol_H-M P-1
_cod_database_code 7106058

loop_
_symmetry_equiv_pos_as_xyz
'x, y, z'
'-x, -y, -z'

loop_
_atom_site_label
_atom_site_type_symbol
_atom_site_fract_x
_atom_site_fract_y
_atom_site_fract_z
_atom_site_U_iso_or_equiv
_atom_site_adp_type
_atom_site_occupancy
_atom_site_symmetry_multiplicity
_atom_site_calc_flag
_atom_site_refinement_flags
_atom_site_disorder_assembly
_atom_site_disorder_group
C1 C 0.5656(14) 0.8413(9) 0.6336(7) 0.075(3) Uani 1 1 d . . .
C2 C 0.9781(11) 0.8693(8) 0.5698(5) 0.057(2) Uani 1 1 d . . .
C3 C 1.0963(10) 1.1623(7) 0.7655(5) 0.052(2) Uani 1 1 d . . .
C5 C 1.1147(11) 0.9903(7) 0.7936(5) 0.052(2) Uani 1 1 d . . .
C7 C 0.8528(10) 0.9424(7) 0.8349(5) 0.050(2) Uani 1 1 d . . .
C9 C 0.8063(12) 0.7426(7) 0.8125(5) 0.062(2) Uani 1 1 d . . .
C12 C 1.1547(13) 1.2741(8) 0.7634(7) 0.076(3) Uani 1 1 d . . .
H12 H 1.2559 1.3218 0.7912 0.092 Uiso 1 1 calc R . .
C13 C 1.0640(15) 1.3181(8) 0.7198(6) 0.077(3) Uani 1 1 d . . .
H13 H 1.1020 1.3955 0.7171 0.093 Uiso 1 1 calc R . .
C14 C 0.8691(11) 1.1309(8) 0.6835(6) 0.060(2) Uani 1 1 d . . .
H14 H 0.7698 1.0803 0.6541 0.072 Uiso 1 1 calc R . .
C15 C 0.9142(14) 1.2432(8) 0.6800(6) 0.072(3) Uani 1 1 d . . .
H15 H 0.8467 1.2696 0.6518 0.087 Uiso 1 1 calc R . .
C16 C 1.3273(13) 1.1571(9) 0.8573(7) 0.078(3) Uani 1 1 d . . .
H16 H 1.3938 1.2355 0.8739 0.094 Uiso 1 1 calc R . .
C17 C 1.3542(12) 1.0665(10) 0.8773(6) 0.077(3) Uani 1 1 d . . .
H17 H 1.4427 1.0710 0.9123 0.092 Uiso 1 1 calc R . .
C18 C 1.2267(12) 0.8542(9) 0.8364(6) 0.069(3) Uani 1 1 d . . .
C20 C 1.276(2) 0.7333(12) 0.9082(8) 0.123(6) Uani 1 1 d . . .
H20 H 1.2990 0.7170 0.9581 0.148 Uiso 1 1 calc R . .
C21 C 0.7774(14) 0.8635(8) 0.9349(6) 0.077(3) Uani 1 1 d . . .
H21 H 0.7428 0.8088 0.9638 0.092 Uiso 1 1 calc R . .
C22 C 0.8025(15) 0.9735(10) 0.9550(6) 0.085(3) Uani 1 1 d . . .
H22 H 0.7949 1.0134 1.0032 0.102 Uiso 1 1 calc R . .
C23 C 0.7571(16) 0.6334(8) 0.8283(6) 0.091(4) Uani 1 1 d . . .
H23 H 0.7350 0.6253 0.8772 0.109 Uiso 1 1 calc R . .
C25 C 0.8592(11) 1.1383(7) 0.8934(5) 0.055(2) Uani 1 1 d . . .
C26 C 0.7476(13) 1.1586(10) 0.8487(7) 0.084(3) Uani 1 1 d . . .
H26 H 0.6601 1.0977 0.8139 0.100 Uiso 1 1 calc R . .
C27 C 1.0084(17) 1.3312(9) 0.9450(9) 0.108(4) Uani 1 1 d . . .
H27 H 1.0990 1.3906 0.9783 0.129 Uiso 1 1 calc R . .
C28 C 0.8997(16) 1.3613(9) 0.9033(7) 0.086(3) Uani 1 1 d . . .
H28 H 0.9160 1.4394 0.9072 0.103 Uiso 1 1 calc R . .
C29 C 1.0100(14) 0.8449(10) 0.4938(6) 0.081(3) Uani 1 1 d . . .
H29A H 0.9282 0.8424 0.4516 0.122 Uiso 1 1 calc R . .
H29B H 1.0191 0.7707 0.4842 0.122 Uiso 1 1 calc R . .
H29C H 1.1044 0.9052 0.4943 0.122 Uiso 1 1 calc R . .
C30 C 0.4153(13) 0.8079(14) 0.5858(9) 0.122(5) Uani 1 1 d . . .
H30A H 0.3746 0.8636 0.6051 0.183 Uiso 1 1 calc R . .
H30B H 0.3524 0.7318 0.5892 0.183 Uiso 1 1 calc R . .
H30C H 0.4161 0.8055 0.5304 0.183 Uiso 1 1 calc R . .
C31 C 0.7676(17) 1.2742(11) 0.8563(9) 0.104(4) Uani 1 1 d . . .
H31 H 0.6898 1.2921 0.8288 0.125 Uiso 1 1 calc R . .
C32 C 1.192(2) 0.7708(13) 0.7662(7) 0.129(6) Uani 1 1 d . . .
H32 H 1.1556 0.7830 0.7164 0.155 Uiso 1 1 calc R . .
C33 C 1.209(2) 0.6746(14) 0.7696(9) 0.154(8) Uani 1 1 d . . .
H33 H 1.1905 0.6191 0.7219 0.185 Uiso 1 1 calc R . .
C34 C 1.255(3) 0.6539(15) 0.8423(10) 0.190(11) Uani 1 1 d . . .
H34 H 1.2710 0.5860 0.8454 0.228 Uiso 1 1 calc R . .
C35 C 0.742(2) 0.5405(10) 0.7726(8) 0.120(5) Uani 1 1 d . . .
H35 H 0.7025 0.4656 0.7801 0.144 Uiso 1 1 calc R . .
C36 C 0.7861(19) 0.5583(10) 0.7037(9) 0.116(5) Uani 1 1 d . . .
H36 H 0.7775 0.4940 0.6648 0.140 Uiso 1 1 calc R . .
C37 C 0.8410(17) 0.6643(8) 0.6906(7) 0.102(4) Uani 1 1 d . . .
H37 H 0.8737 0.6729 0.6443 0.122 Uiso 1 1 calc R . .
F1 F 0.4186(13) 0.7480(12) 0.3820(11) 0.234(7) Uani 1 1 d . . .
F2 F -0.0542(13) 0.3794(7) 0.4365(5) 0.156(4) Uani 1 1 d . . .
F3 F 0.4009(11) 0.3760(6) 0.0047(5) 0.141(3) Uani 1 1 d . . .
F4 F 0.4072(15) 0.5578(8) 0.0407(12) 0.229(8) Uani 1 1 d . . .
F5 F 0.6496(19) 0.7819(19) 0.4266(13) 0.318(12) Uani 1 1 d . . .
F6 F 0.616(3) 0.9265(14) 0.4532(10) 0.292(10) Uani 1 1 d . . .
F7 F 0.7297(13) 0.9045(13) 0.3650(8) 0.227(7) Uani 1 1 d . . .
F8 F 0.504(2) 0.9087(13) 0.3340(12) 0.280(10) Uani 1 1 d . . .
F9 F 0.5413(17) 0.7554(11) 0.2928(8) 0.215(6) Uani 1 1 d . . .
F10 F 0.583(2) 0.5260(10) 0.0847(7) 0.268(10) Uani 1 1 d . . .
F11 F 0.007(3) 0.5593(13) 0.4348(8) 0.281(11) Uani 1 1 d . . .
F12 F 0.1498(14) 0.5142(19) 0.4968(14) 0.310(12) Uani 1 1 d . . .
Fe1 Fe 0.90305(14) 0.92316(9) 0.73386(7) 0.0499(5) Uani 1 1 d . . .
N1 N 0.6887(10) 0.8742(6) 0.6718(5) 0.0572(18) Uani 1 1 d . . .
N2 N 0.9509(8) 0.8854(6) 0.6299(4) 0.0526(17) Uani 1 1 d . . .
N3 N 0.9532(8) 1.0865(5) 0.7248(4) 0.0439(15) Uani 1 1 d . . .
N4 N 0.8493(10) 0.7595(6) 0.7442(5) 0.067(2) Uani 1 1 d . . .
N5 N 0.8426(9) 1.0219(6) 0.8930(4) 0.0565(18) Uani 1 1 d . . .
N6 N 0.8125(9) 0.8432(6) 0.8612(4) 0.062(2) Uani 1 1 d . . .
N7 N 1.1800(9) 1.1088(6) 0.8067(4) 0.0565(18) Uani 1 1 d . . .
N8 N 1.2273(9) 0.9659(7) 0.8366(4) 0.0607(19) Uani 1 1 d . . .
N9 N 0.9910(10) 1.2225(7) 0.9404(6) 0.087(3) Uani 1 1 d . . .
N10 N 1.2671(15) 0.8364(9) 0.9069(5) 0.104(4) Uani 1 1 d . . .
P1 P 0.5000 0.5000 0.0000 0.0606(9) Uani 1 2 d S . .
P2 P 0.0000 0.5000 0.5000 0.0698(11) Uani 1 2 d S . .
P3 P 0.5762(4) 0.8408(4) 0.3770(2) 0.0967(11) Uani 1 1 d . . .

loop_
_atom_site_aniso_label
_atom_site_aniso_U_11
_atom_site_aniso_U_22
_atom_site_aniso_U_33
_atom_site_aniso_U_23
_atom_site_aniso_U_13
_atom_site_aniso_U_12
C1 0.072(8) 0.060(6) 0.083(7) 0.016(6) 0.022(6) 0.013(6)
C2 0.071(6) 0.059(5) 0.044(5) 0.006(4) 0.008(4) 0.034(5)
C3 0.067(6) 0.044(5) 0.059(5) 0.022(4) 0.025(5) 0.029(5)
C5 0.082(6) 0.045(5) 0.045(4) 0.016(4) 0.031(4) 0.034(4)
C7 0.068(6) 0.043(4) 0.045(4) 0.020(4) 0.018(4) 0.024(4)
C9 0.091(7) 0.034(4) 0.060(5) 0.018(4) 0.031(5) 0.017(4)
C12 0.084(7) 0.041(5) 0.078(7) 0.007(5) 0.004(6) 0.007(5)
C13 0.129(10) 0.038(5) 0.072(6) 0.018(5) 0.032(7) 0.038(6)
C14 0.066(6) 0.052(5) 0.070(6) 0.027(5) 0.026(5) 0.021(5)
C15 0.102(8) 0.053(6) 0.073(6) 0.028(5) 0.027(6) 0.037(6)
C16 0.080(8) 0.047(5) 0.088(8) 0.013(5) 0.015(6) 0.010(5)
C17 0.063(7) 0.085(8) 0.068(7) 0.011(6) 0.002(5) 0.024(6)
C18 0.089(7) 0.063(6) 0.053(5) 0.004(5) 0.006(5) 0.040(5)
C20 0.224(18) 0.104(10) 0.071(8) 0.038(8) 0.024(10) 0.100(12)
C21 0.131(10) 0.050(6) 0.059(6) 0.028(5) 0.045(6) 0.030(6)
C22 0.134(10) 0.076(7) 0.060(6) 0.029(5) 0.061(7) 0.036(7)
C23 0.170(12) 0.048(6) 0.066(6) 0.029(5) 0.046(7) 0.041(7)
C25 0.071(6) 0.045(5) 0.045(5) 0.004(4) 0.026(4) 0.017(4)
C26 0.079(8) 0.065(7) 0.085(8) 0.012(6) -0.006(6) 0.021(6)
C27 0.109(10) 0.040(6) 0.141(12) -0.002(7) 0.012(9) 0.015(6)
C28 0.115(10) 0.047(6) 0.088(8) 0.007(6) 0.018(7) 0.033(7)
C29 0.127(10) 0.083(7) 0.050(5) 0.020(5) 0.039(6) 0.052(7)
C30 0.060(8) 0.137(13) 0.125(12) 0.026(10) -0.012(8) 0.010(8)
C31 0.113(11) 0.077(8) 0.125(11) 0.033(8) 0.012(9) 0.048(8)
C32 0.238(19) 0.111(10) 0.057(7) 0.013(7) 0.001(9) 0.115(12)
C33 0.28(2) 0.126(12) 0.083(9) -0.001(9) 0.000(12) 0.156(15)
C34 0.36(3) 0.133(13) 0.096(11) -0.004(10) -0.041(14) 0.182(18)
C35 0.225(17) 0.050(6) 0.084(8) 0.024(6) 0.043(10) 0.049(9)
C36 0.205(16) 0.049(6) 0.114(10) 0.025(7) 0.083(11) 0.052(8)
C37 0.181(13) 0.032(5) 0.091(8) 0.015(5) 0.052(9) 0.033(7)
F1 0.131(9) 0.195(12) 0.327(18) 0.036(12) 0.084(10) 0.011(8)
F2 0.241(11) 0.071(5) 0.115(6) -0.012(4) 0.061(7) 0.025(6)
F3 0.191(9) 0.051(4) 0.157(7) 0.028(4) 0.090(7) -0.001(4)
F4 0.203(12) 0.098(7) 0.42(2) 0.051(10) 0.192(14) 0.054(7)
F5 0.194(14) 0.34(2) 0.41(3) 0.25(2) -0.030(15) 0.086(15)
F6 0.46(3) 0.202(14) 0.180(13) -0.020(11) 0.167(17) 0.080(17)
F7 0.124(8) 0.273(15) 0.192(11) 0.025(11) 0.067(8) -0.024(9)
F8 0.282(18) 0.181(12) 0.34(2) 0.020(13) -0.071(15) 0.155(13)
F9 0.248(14) 0.165(11) 0.160(10) -0.026(9) 0.024(10) 0.043(10)
F10 0.39(2) 0.132(9) 0.120(8) 0.031(7) -0.089(11) 0.002(12)
F11 0.64(4) 0.188(12) 0.140(9) 0.100(9) 0.168(16) 0.245(19)
F12 0.101(8) 0.33(2) 0.35(2) -0.085(19) 0.051(11) 0.006(10)
Fe1 0.0700(9) 0.0359(7) 0.0450(7) 0.0122(5) 0.0227(6) 0.0175(6)
N1 0.068(5) 0.041(4) 0.060(5) 0.015(4) 0.023(4) 0.015(4)
N2 0.063(5) 0.046(4) 0.044(4) 0.009(3) 0.009(3) 0.021(3)
N3 0.053(4) 0.040(3) 0.043(4) 0.015(3) 0.018(3) 0.018(3)
N4 0.092(6) 0.052(4) 0.058(5) 0.015(4) 0.025(4) 0.026(4)
N5 0.076(5) 0.054(4) 0.044(4) 0.011(3) 0.024(4) 0.026(4)
N6 0.092(6) 0.041(4) 0.049(4) 0.015(3) 0.028(4) 0.017(4)
N7 0.063(5) 0.049(4) 0.052(4) 0.013(3) 0.010(4) 0.019(4)
N8 0.081(6) 0.061(5) 0.047(4) 0.015(4) 0.023(4) 0.032(4)
N9 0.072(6) 0.049(5) 0.118(8) 0.005(5) 0.001(5) 0.018(4)
N10 0.192(11) 0.090(7) 0.054(5) 0.026(5) 0.027(6) 0.083(8)
P1 0.061(2) 0.0432(17) 0.062(2) 0.0167(16) 0.0067(17) 0.0074(16)
P2 0.089(3) 0.0467(19) 0.073(2) 0.0122(18) 0.031(2) 0.0224(19)
P3 0.076(2) 0.109(3) 0.088(2) 0.012(2) 0.0059(17) 0.030(2)

loop_
_atom_type_symbol
_atom_type_description
_atom_type_scat_dispersion_real
_atom_type_scat_dispersion_imag
_atom_type_scat_source
C C 0.0033 0.0016 'International Tables Vol C Tables 4.2.6.8 and 6.1.1.4'
H H 0.0000 0.0000 'International Tables Vol C Tables 4.2.6.8 and 6.1.1.4'
N N 0.0061 0.0033 'International Tables Vol C Tables 4.2.6.8 and 6.1.1.4'
F F 0.0171 0.0103 'International Tables Vol C Tables 4.2.6.8 and 6.1.1.4'
P P 0.1023 0.0942 'International Tables Vol C Tables 4.2.6.8 and 6.1.1.4'
Fe Fe 0.3463 0.8444 'International Tables Vol C Tables 4.2.6.8 and 6.1.1.4'

loop_
_geom_angle_atom_site_label_1
_geom_angle_atom_site_label_2
_geom_angle_atom_site_label_3
_geom_angle
_geom_angle_site_symmetry_1
_geom_angle_site_symmetry_3
_geom_angle_publ_flag
N1 C1 C30 176.3(12) . . ?
N2 C2 C29 178.1(10) . . ?
C12 C3 N3 124.0(8) . . ?
C12 C3 N7 123.8(9) . . ?
N3 C3 N7 112.1(7) . . ?
N8 C5 N7 103.1(8) . . ?
N8 C5 Fe1 143.3(6) . . ?
N7 C5 Fe1 113.2(6) . . ?
N5 C7 N6 104.0(7) . . ?
N5 C7 Fe1 142.3(6) . . ?
N6 C7 Fe1 113.7(6) . . ?
N4 C9 N6 112.9(7) . . ?
N4 C9 C23 122.3(8) . . ?
N6 C9 C23 124.8(8) . . ?
C3 C12 C13 119.5(10) . . ?
C3 C12 H12 120.3 . . ?
C13 C12 H12 120.3 . . ?
C12 C13 C15 117.7(9) . . ?
C12 C13 H13 121.2 . . ?
C15 C13 H13 121.2 . . ?
N3 C14 C15 125.6(10) . . ?
N3 C14 H14 117.2 . . ?
C15 C14 H14 117.2 . . ?
C14 C15 C13 117.9(10) . . ?
C14 C15 H15 121.1 . . ?
C13 C15 H15 121.1 . . ?
C17 C16 N7 105.4(9) . . ?
C17 C16 H16 127.3 . . ?
N7 C16 H16 127.3 . . ?
C16 C17 N8 107.8(9) . . ?
C16 C17 H17 126.1 . . ?
N8 C17 H17 126.1 . . ?
N10 C18 C32 121.7(10) . . ?
N10 C18 N8 116.0(8) . . ?
C32 C18 N8 122.2(9) . . ?
C34 C20 N10 123.2(12) . . ?
C34 C20 H20 118.4 . . ?
N10 C20 H20 118.4 . . ?
C22 C21 N6 106.3(8) . . ?
C22 C21 H21 126.9 . . ?
N6 C21 H21 126.9 . . ?
C21 C22 N5 108.6(9) . . ?
C21 C22 H22 125.7 . . ?
N5 C22 H22 125.7 . . ?
C35 C23 C9 119.2(10) . . ?
C35 C23 H23 120.4 . . ?
C9 C23 H23 120.4 . . ?
C26 C25 N9 123.8(9) . . ?
C26 C25 N5 120.4(9) . . ?
N9 C25 N5 115.8(9) . . ?
C25 C26 C31 117.1(11) . . ?
C25 C26 H26 121.4 . . ?
C31 C26 H26 121.4 . . ?
N9 C27 C28 123.0(12) . . ?
N9 C27 H27 118.5 . . ?
C28 C27 H27 118.5 . . ?
C31 C28 C27 117.9(10) . . ?
C31 C28 H28 121.0 . . ?
C27 C28 H28 121.0 . . ?
C2 C29 H29A 109.5 . . ?
C2 C29 H29B 109.5 . . ?
H29A C29 H29B 109.5 . . ?
C2 C29 H29C 109.5 . . ?
H29A C29 H29C 109.5 . . ?
H29B C29 H29C 109.5 . . ?
C1 C30 H30A 109.5 . . ?
C1 C30 H30B 109.5 . . ?
H30A C30 H30B 109.5 . . ?
C1 C30 H30C 109.5 . . ?
H30A C30 H30C 109.5 . . ?
H30B C30 H30C 109.5 . . ?
C28 C31 C26 120.3(12) . . ?
C28 C31 H31 119.8 . . ?
C26 C31 H31 119.8 . . ?
C33 C32 C18 119.3(12) . . ?
C33 C32 H32 120.3 . . ?
C18 C32 H32 120.3 . . ?
C32 C33 C34 120.6(13) . . ?
C32 C33 H33 119.7 . . ?
C34 C33 H33 119.7 . . ?
C20 C34 C33 117.7(12) . . ?
C20 C34 H34 121.2 . . ?
C33 C34 H34 121.2 . . ?
C23 C35 C36 118.1(11) . . ?
C23 C35 H35 120.9 . . ?
C36 C35 H35 120.9 . . ?
C37 C36 C35 122.4(11) . . ?
C37 C36 H36 118.8 . . ?
C35 C36 H36 118.8 . . ?
C36 C37 N4 120.6(11) . . ?
C36 C37 H37 119.7 . . ?
N4 C37 H37 119.7 . . ?
C7 Fe1 C5 88.1(3) . . ?
C7 Fe1 N1 92.2(3) . . ?
C5 Fe1 N1 172.8(3) . . ?
C7 Fe1 N2 173.7(3) . . ?
C5 Fe1 N2 92.6(3) . . ?
N1 Fe1 N2 87.9(3) . . ?
C7 Fe1 N3 97.6(3) . . ?
C5 Fe1 N3 81.2(3) . . ?
N1 Fe1 N3 91.6(3) . . ?
N2 Fe1 N3 88.7(3) . . ?
C7 Fe1 N4 81.4(3) . . ?
C5 Fe1 N4 99.4(3) . . ?
N1 Fe1 N4 87.7(3) . . ?
N2 Fe1 N4 92.3(3) . . ?
N3 Fe1 N4 178.8(3) . . ?
C1 N1 Fe1 176.5(8) . . ?
C2 N2 Fe1 176.3(7) . . ?
C14 N3 C3 115.2(7) . . ?
C14 N3 Fe1 129.9(6) . . ?
C3 N3 Fe1 114.9(5) . . ?
C37 N4 C9 117.2(8) . . ?
C37 N4 Fe1 128.8(7) . . ?
C9 N4 Fe1 113.8(6) . . ?
C7 N5 C22 110.3(8) . . ?
C7 N5 C25 128.1(7) . . ?
C22 N5 C25 121.5(7) . . ?
C7 N6 C9 118.2(7) . . ?
C7 N6 C21 110.6(7) . . ?
C9 N6 C21 131.1(7) . . ?
C5 N7 C16 112.4(8) . . ?
C5 N7 C3 117.8(8) . . ?
C16 N7 C3 129.8(8) . . ?
C5 N8 C17 111.3(8) . . ?
C5 N8 C18 126.7(8) . . ?
C17 N8 C18 121.8(9) . . ?
C27 N9 C25 117.7(10) . . ?
C18 N10 C20 117.2(10) . . ?
F10 P1 F10 180.0(10) . 2_665 ?
F10 P1 F4 80.3(11) . . ?
F10 P1 F4 99.7(11) 2_665 . ?
F10 P1 F4 99.7(11) . 2_665 ?
F10 P1 F4 80.3(11) 2_665 2_665 ?
F4 P1 F4 180.0(13) . 2_665 ?
F10 P1 F3 89.2(6) . . ?
F10 P1 F3 90.8(6) 2_665 . ?
F4 P1 F3 93.5(5) . . ?
F4 P1 F3 86.5(5) 2_665 . ?
F10 P1 F3 90.8(6) . 2_665 ?
F10 P1 F3 89.2(6) 2_665 2_665 ?
F4 P1 F3 86.5(5) . 2_665 ?
F4 P1 F3 93.5(5) 2_665 2_665 ?
F3 P1 F3 180.0(7) . 2_665 ?
F12 P2 F12 180.0(19) 2_566 . ?
F12 P2 F11 82.4(12) 2_566 2_566 ?
F12 P2 F11 97.6(12) . 2_566 ?
F12 P2 F11 97.6(12) 2_566 . ?
F12 P2 F11 82.4(12) . . ?
F11 P2 F11 180.000(9) 2_566 . ?
F12 P2 F2 93.8(8) 2_566 . ?
F12 P2 F2 86.2(8) . . ?
F11 P2 F2 89.9(6) 2_566 . ?
F11 P2 F2 90.1(6) . . ?
F12 P2 F2 86.2(8) 2_566 2_566 ?
F12 P2 F2 93.8(8) . 2_566 ?
F11 P2 F2 90.1(6) 2_566 2_566 ?
F11 P2 F2 89.9(6) . 2_566 ?
F2 P2 F2 180.0(4) . 2_566 ?
F6 P3 F5 84.1(12) . . ?
F6 P3 F8 90.4(11) . . ?
F5 P3 F8 174.4(12) . . ?
F6 P3 F7 90.0(9) . . ?
F5 P3 F7 87.4(10) . . ?
F8 P3 F7 93.3(12) . . ?
F6 P3 F9 175.8(9) . . ?
F5 P3 F9 97.5(12) . . ?
F8 P3 F9 88.1(9) . . ?
F7 P3 F9 86.3(8) . . ?
F6 P3 F1 99.5(9) . . ?
F5 P3 F1 85.5(10) . . ?
F8 P3 F1 94.8(10) . . ?
F7 P3 F1 167.5(9) . . ?
F9 P3 F1 84.5(8) . . ?

loop_
_geom_bond_atom_site_label_1
_geom_bond_atom_site_label_2
_geom_bond_distance
_geom_bond_site_symmetry_2
_geom_bond_publ_flag
C1 N1 1.137(13) . ?
C1 C30 1.405(16) . ?
C2 N2 1.128(10) . ?
C2 C29 1.422(12) . ?
C3 C12 1.335(12) . ?
C3 N3 1.343(11) . ?
C3 N7 1.397(10) . ?
C5 N8 1.358(11) . ?
C5 N7 1.363(11) . ?
C5 Fe1 1.915(10) . ?
C7 N5 1.340(10) . ?
C7 N6 1.361(10) . ?
C7 Fe1 1.910(8) . ?
C9 N4 1.358(11) . ?
C9 N6 1.375(11) . ?
C9 C23 1.388(12) . ?
C12 C13 1.373(14) . ?
C12 H12 0.9300 . ?
C13 C15 1.382(15) . ?
C13 H13 0.9300 . ?
C14 N3 1.313(11) . ?
C14 C15 1.347(12) . ?
C14 H14 0.9300 . ?
C15 H15 0.9300 . ?
C16 C17 1.343(15) . ?
C16 N7 1.382(12) . ?
C16 H16 0.9300 . ?
C17 N8 1.375(13) . ?
C17 H17 0.9300 . ?
C18 N10 1.297(12) . ?
C18 C32 1.366(14) . ?
C18 N8 1.407(12) . ?
C20 C34 1.316(18) . ?
C20 N10 1.340(14) . ?
C20 H20 0.9300 . ?
C21 C22 1.294(14) . ?
C21 N6 1.391(11) . ?
C21 H21 0.9300 . ?
C22 N5 1.382(11) . ?
C22 H22 0.9300 . ?
C23 C35 1.330(14) . ?
C23 H23 0.9300 . ?
C25 C26 1.334(14) . ?
C25 N9 1.336(12) . ?
C25 N5 1.419(11) . ?
C26 C31 1.382(15) . ?
C26 H26 0.9300 . ?
C27 N9 1.308(14) . ?
C27 C28 1.364(17) . ?
C27 H27 0.9300 . ?
C28 C31 1.350(16) . ?
C28 H28 0.9300 . ?
C29 H29A 0.9600 . ?
C29 H29B 0.9600 . ?
C29 H29C 0.9600 . ?
C30 H30A 0.9600 . ?
C30 H30B 0.9600 . ?
C30 H30C 0.9600 . ?
C31 H31 0.9300 . ?
C32 C33 1.293(17) . ?
C32 H32 0.9300 . ?
C33 C34 1.359(19) . ?
C33 H33 0.9300 . ?
C34 H34 0.9300 . ?
C35 C36 1.375(17) . ?
C35 H35 0.9300 . ?
C36 C37 1.334(15) . ?
C36 H36 0.9300 . ?
C37 N4 1.355(12) . ?
C37 H37 0.9300 . ?
F1 P3 1.595(12) . ?
F2 P2 1.567(7) . ?
F3 P1 1.550(6) . ?
F4 P1 1.536(10) . ?
F5 P3 1.469(13) . ?
F6 P3 1.448(12) . ?
F7 P3 1.496(10) . ?
F8 P3 1.492(13) . ?
F9 P3 1.560(11) . ?
F10 P1 1.458(10) . ?
F11 P2 1.462(10) . ?
F12 P2 1.409(13) . ?
Fe1 N1 1.967(9) . ?
Fe1 N2 1.971(7) . ?
Fe1 N3 1.989(6) . ?
Fe1 N4 1.996(8) . ?
P1 F10 1.458(10) 2_665 ?
P1 F4 1.536(10) 2_665 ?
P1 F3 1.550(6) 2_665 ?
P2 F12 1.409(13) 2_566 ?
P2 F11 1.462(10) 2_566 ?
P2 F2 1.567(7) 2_566 ?

loop_
_geom_torsion_atom_site_label_1
_geom_torsion_atom_site_label_2
_geom_torsion_atom_site_label_3
_geom_torsion_atom_site_label_4
_geom_torsion
_geom_torsion_site_symmetry_1
_geom_torsion_site_symmetry_2
_geom_torsion_site_symmetry_3
_geom_torsion_site_symmetry_4
_geom_torsion_publ_flag
N3 C3 C12 C13 2.5(15) . . . . ?
N7 C3 C12 C13 178.6(8) . . . . ?
C3 C12 C13 C15 0.4(15) . . . . ?
N3 C14 C15 C13 3.4(15) . . . . ?
C12 C13 C15 C14 -3.1(15) . . . . ?
N7 C16 C17 N8 2.4(12) . . . . ?
N6 C21 C22 N5 4.1(14) . . . . ?
N4 C9 C23 C35 -4(2) . . . . ?
N6 C9 C23 C35 173.3(13) . . . . ?
N9 C25 C26 C31 -4.3(17) . . . . ?
N5 C25 C26 C31 175.8(10) . . . . ?
N9 C27 C28 C31 1(2) . . . . ?
C27 C28 C31 C26 -3(2) . . . . ?
C25 C26 C31 C28 4.1(19) . . . . ?
N10 C18 C32 C33 -5(3) . . . . ?
N8 C18 C32 C33 172.4(16) . . . . ?
C18 C32 C33 C34 3(3) . . . . ?
N10 C20 C34 C33 -6(4) . . . . ?
C32 C33 C34 C20 2(4) . . . . ?
C9 C23 C35 C36 4(2) . . . . ?
C23 C35 C36 C37 -1(3) . . . . ?
C35 C36 C37 N4 -3(3) . . . . ?
N5 C7 Fe1 C5 81.0(11) . . . . ?
N6 C7 Fe1 C5 -98.5(7) . . . . ?
N5 C7 Fe1 N1 -91.8(11) . . . . ?
N6 C7 Fe1 N1 88.7(7) . . . . ?
N5 C7 Fe1 N2 178(2) . . . . ?
N6 C7 Fe1 N2 -2(3) . . . . ?
N5 C7 Fe1 N3 0.1(11) . . . . ?
N6 C7 Fe1 N3 -179.4(6) . . . . ?
N5 C7 Fe1 N4 -179.2(11) . . . . ?
N6 C7 Fe1 N4 1.3(7) . . . . ?
N8 C5 Fe1 C7 80.2(9) . . . . ?
N7 C5 Fe1 C7 -90.8(6) . . . . ?
N8 C5 Fe1 N1 173(2) . . . . ?
N7 C5 Fe1 N1 2(3) . . . . ?
N8 C5 Fe1 N2 -93.5(9) . . . . ?
N7 C5 Fe1 N2 95.5(6) . . . . ?
N8 C5 Fe1 N3 178.2(10) . . . . ?
N7 C5 Fe1 N3 7.2(5) . . . . ?
N8 C5 Fe1 N4 -0.8(10) . . . . ?
N7 C5 Fe1 N4 -171.7(6) . . . . ?
C30 C1 N1 Fe1 -130(18) . . . . ?
C7 Fe1 N1 C1 -132(14) . . . . ?
C5 Fe1 N1 C1 136(13) . . . . ?
N2 Fe1 N1 C1 42(14) . . . . ?
N3 Fe1 N1 C1 130(14) . . . . ?
N4 Fe1 N1 C1 -51(14) . . . . ?
C29 C2 N2 Fe1 -152(24) . . . . ?
C7 Fe1 N2 C2 169(11) . . . . ?
C5 Fe1 N2 C2 -95(12) . . . . ?
N1 Fe1 N2 C2 78(12) . . . . ?
N3 Fe1 N2 C2 -14(12) . . . . ?
N4 Fe1 N2 C2 165(12) . . . . ?
C15 C14 N3 C3 -0.7(13) . . . . ?
C15 C14 N3 Fe1 -178.9(7) . . . . ?
C12 C3 N3 C14 -2.3(12) . . . . ?
N7 C3 N3 C14 -178.9(7) . . . . ?
C12 C3 N3 Fe1 176.1(8) . . . . ?
N7 C3 N3 Fe1 -0.4(8) . . . . ?
C7 Fe1 N3 C14 -98.8(7) . . . . ?
C5 Fe1 N3 C14 174.4(7) . . . . ?
N1 Fe1 N3 C14 -6.3(7) . . . . ?
N2 Fe1 N3 C14 81.5(7) . . . . ?
N4 Fe1 N3 C14 -65(15) . . . . ?
C7 Fe1 N3 C3 83.1(6) . . . . ?
C5 Fe1 N3 C3 -3.8(6) . . . . ?
N1 Fe1 N3 C3 175.5(6) . . . . ?
N2 Fe1 N3 C3 -96.6(6) . . . . ?
N4 Fe1 N3 C3 117(15) . . . . ?
C36 C37 N4 C9 3(2) . . . . ?
C36 C37 N4 Fe1 -172.4(11) . . . . ?
N6 C9 N4 C37 -177.3(10) . . . . ?
C23 C9 N4 C37 0.6(17) . . . . ?
N6 C9 N4 Fe1 -1.4(11) . . . . ?
C23 C9 N4 Fe1 176.6(9) . . . . ?
C7 Fe1 N4 C37 175.5(11) . . . . ?
C5 Fe1 N4 C37 -98.0(11) . . . . ?
N1 Fe1 N4 C37 82.9(11) . . . . ?
N2 Fe1 N4 C37 -4.9(11) . . . . ?
N3 Fe1 N4 C37 141(15) . . . . ?
C7 Fe1 N4 C9 0.1(7) . . . . ?
C5 Fe1 N4 C9 86.7(7) . . . . ?
N1 Fe1 N4 C9 -92.5(7) . . . . ?
N2 Fe1 N4 C9 179.7(7) . . . . ?
N3 Fe1 N4 C9 -34(15) . . . . ?
N6 C7 N5 C22 2.2(11) . . . . ?
Fe1 C7 N5 C22 -177.3(9) . . . . ?
N6 C7 N5 C25 -174.0(8) . . . . ?
Fe1 C7 N5 C25 6.4(17) . . . . ?
C21 C22 N5 C7 -4.2(14) . . . . ?
C21 C22 N5 C25 172.4(10) . . . . ?
C26 C25 N5 C7 75.2(13) . . . . ?
N9 C25 N5 C7 -104.7(11) . . . . ?
C26 C25 N5 C22 -100.7(12) . . . . ?
N9 C25 N5 C22 79.4(12) . . . . ?
N5 C7 N6 C9 177.7(8) . . . . ?
Fe1 C7 N6 C9 -2.6(11) . . . . ?
N5 C7 N6 C21 0.3(11) . . . . ?
Fe1 C7 N6 C21 -180.0(7) . . . . ?
N4 C9 N6 C7 2.6(13) . . . . ?
C23 C9 N6 C7 -175.3(10) . . . . ?
N4 C9 N6 C21 179.4(10) . . . . ?
C23 C9 N6 C21 1.5(19) . . . . ?
C22 C21 N6 C7 -2.9(13) . . . . ?
C22 C21 N6 C9 -179.8(11) . . . . ?
N8 C5 N7 C16 -1.1(9) . . . . ?
Fe1 C5 N7 C16 173.4(6) . . . . ?
N8 C5 N7 C3 175.6(7) . . . . ?
Fe1 C5 N7 C3 -10.0(9) . . . . ?
C17 C16 N7 C5 -0.9(11) . . . . ?
C17 C16 N7 C3 -177.0(9) . . . . ?
C12 C3 N7 C5 -169.8(9) . . . . ?
N3 C3 N7 C5 6.8(10) . . . . ?
C12 C3 N7 C16 6.2(15) . . . . ?
N3 C3 N7 C16 -177.3(8) . . . . ?
N7 C5 N8 C17 2.6(9) . . . . ?
Fe1 C5 N8 C17 -168.9(8) . . . . ?
N7 C5 N8 C18 -172.0(8) . . . . ?
Fe1 C5 N8 C18 16.5(14) . . . . ?
C16 C17 N8 C5 -3.3(12) . . . . ?
C16 C17 N8 C18 171.7(9) . . . . ?
N10 C18 N8 C5 -132.8(11) . . . . ?
C32 C18 N8 C5 49.8(16) . . . . ?
N10 C18 N8 C17 53.1(14) . . . . ?
C32 C18 N8 C17 -124.4(14) . . . . ?
C28 C27 N9 C25 -1(2) . . . . ?
C26 C25 N9 C27 2.8(17) . . . . ?
N5 C25 N9 C27 -177.3(10) . . . . ?
C32 C18 N10 C20 1(2) . . . . ?
N8 C18 N10 C20 -176.1(12) . . . . ?
C34 C20 N10 C18 4(3) . . . . ?

loop_
_platon_squeeze_void_nr
_platon_squeeze_void_average_x
_platon_squeeze_void_average_y
_platon_squeeze_void_average_z
_platon_squeeze_void_volume
_platon_squeeze_void_count_electrons
1 0.500 0.500 0.500 154.7 -8.8
2 0.479 0.136 0.198 9.6 -0.2
3 0.521 0.864 0.801 9.6 -0.6
